data_7240434
loop_
_publ_author_name
'Shi, Zhi-Ping'
'Ren, Guo-Bin'
'Qi, Ming-Hui'
'Li, Zhong'
'Xu, Xiaoyong'

_publ_section_title
;
 Design, screening, and properties of novel solvates of azoxystrobin based
 on isomorphism
;
_journal_name_full CrystEngComm
_journal_paper_doi 10.1039/D0CE00204F
_journal_year 2020
_chemical_formula_sum 'C25 H22 N3 O7'
_chemical_formula_weight 476.45
_space_group_crystal_system monoclinic
_space_group_IT_number 14
_space_group_name_Hall '-P 2yn'
_space_group_name_H-M_alt 'P 1 21/n 1'
_atom_sites_solution_hydrogens geom
_audit_update_record
;
2019-09-06 deposited with the CCDC.	2020-04-30 downloaded from the CCDC.
;
_cell_angle_alpha 90
_cell_angle_beta 96.499(4)
_cell_angle_gamma 90
_cell_formula_units_Z 4
_cell_length_a 12.5159(6)
_cell_length_b 7.7861(5)
_cell_length_c 24.3482(10)
_cell_measurement_reflns_used 1798
_cell_measurement_temperature 273.(2)
_cell_measurement_theta_max 65.4304
_cell_measurement_theta_min 3.5542
_cell_volume 2357.5(2)
_computing_cell_refinement 'SAINT V8.38A (Bruker AXS Inc., 2017)'
_computing_data_reduction 'SAINT V8.38A (Bruker AXS Inc., 2017)'
_computing_molecular_graphics 'shelXle (C.B. Huebschle, rev 833)'
_computing_structure_refinement 'SHELXL-2016/6 (Sheldrick, 2016)'
_computing_structure_solution 'SHELXT 2014/5 (Sheldrick, 2014)'
_diffrn_ambient_temperature 273.(2)
_diffrn_detector_area_resol_mean 7.3910
_diffrn_measured_fraction_theta_full 0.997
_diffrn_measured_fraction_theta_max 0.997
_diffrn_measurement_device_type 'BRUKER D8 QUEST'
_diffrn_radiation_wavelength 1.54178
_diffrn_reflns_av_R_equivalents 0.0720
_diffrn_reflns_av_unetI/netI 0.0541
_diffrn_reflns_limit_h_max 14
_diffrn_reflns_limit_h_min -14
_diffrn_reflns_limit_k_max 9
_diffrn_reflns_limit_k_min -7
_diffrn_reflns_limit_l_max 29
_diffrn_reflns_limit_l_min -29
_diffrn_reflns_number 17722
_diffrn_reflns_theta_full 66.92
_diffrn_reflns_theta_max 66.92
_diffrn_reflns_theta_min 3.65
_exptl_absorpt_coefficient_mu 0.833
_exptl_absorpt_correction_T_max 0.78
_exptl_absorpt_correction_T_min 0.62
_exptl_absorpt_correction_type multi-scan
_exptl_absorpt_process_details
;
SADABS-2016/2 - Bruker AXS area detector scaling and absorption correction
;
_exptl_crystal_density_diffrn 1.342
_exptl_crystal_density_method 'not measured'
_exptl_crystal_description block
_exptl_crystal_F_000 996
_exptl_crystal_size_max 0.510
_exptl_crystal_size_mid 0.360
_exptl_crystal_size_min 0.320
_refine_diff_density_max 0.889
_refine_diff_density_min -0.411
_refine_ls_extinction_coef 0.0037(5)
_refine_ls_extinction_method 'SHELXL-2016/6 (Sheldrick 2016)'
_refine_ls_goodness_of_fit_ref 1.047
_refine_ls_hydrogen_treatment constr
_refine_ls_matrix_type full
_refine_ls_number_parameters 364
_refine_ls_number_reflns 4188
_refine_ls_number_restraints 93
_refine_ls_restrained_S_all 1.134
_refine_ls_R_factor_all 0.0921
_refine_ls_R_factor_gt 0.0681
_refine_ls_shift/su_max 0.000
_refine_ls_shift/su_mean 0.000
_refine_ls_structure_factor_coef Fsqd
_refine_ls_weighting_details 'w=1/[\s^2^(Fo^2^)+(0.1014P)^2^+0.8201P] where P=(Fo^2^+2Fc^2^)/3'
_refine_ls_weighting_scheme calc
_refine_ls_wR_factor_gt 0.1830
_refine_ls_wR_factor_ref 0.2066
_reflns_number_gt 2962
_reflns_number_total 4188
_reflns_threshold_expression 'I > 2\s(I)'
_cod_data_source_file d0ce00204f2.cif
_cod_data_source_block SC155_szp_5_23
_cod_depositor_comments
;
The following automatic conversions were performed:

data item '_exptl_absorpt_correction_type' value 'Multi-Scan' was
changed to 'multi-scan' in accordance with the
/home/data/users/saulius/crontab/automatic-downloads/rss-feeds/RSC/lib/dictionaries/cif_core.dic
dictionary named 'cif_core.dic' version 2.4.2 last updated on
2011-04-26.

Automatic conversion script
Id: cif_fix_values 7556 2019-12-06 15:28:31Z antanas 
;
_cod_database_code 7240434

loop_
_space_group_symop_operation_xyz
'x, y, z'
'-x+1/2, y+1/2, -z+1/2'
'-x, -y, -z'
'x-1/2, -y-1/2, z-1/2'

loop_
_atom_site_type_symbol
_atom_site_label
_atom_site_fract_x
_atom_site_fract_y
_atom_site_fract_z
_atom_site_U_iso_or_equiv
_atom_site_adp_type
_atom_site_calc_flag
_atom_site_refinement_flags_adp
_atom_site_refinement_flags_occupancy
_atom_site_refinement_flags_posn
_atom_site_occupancy
_atom_site_disorder_assembly
_atom_site_disorder_group
O O1 0.39207(19) 0.3505(2) 0.51914(9) 0.0605(6) Uani d . . . 1 . .
N N1 0.3976(2) -0.1561(3) 0.55707(11) 0.0573(6) Uani d . . . 1 . .
C C1 0.1971(4) 0.5466(5) 0.38595(16) 0.0811(11) Uani d . . . 1 . .
H H1 0.154164 0.591327 0.355628 0.097 Uiso calc U . R 1 . .
C C2 0.3049(4) 0.5235(5) 0.38328(16) 0.0762(10) Uani d . . . 1 . .
H H2 0.334492 0.554085 0.351302 0.091 Uiso calc U . R 1 . .
N N2 0.3300(2) 0.0759(3) 0.49906(11) 0.0580(6) Uani d . . . 1 . .
O O2 0.51932(17) -0.1199(2) 0.63019(9) 0.0560(5) Uani d . . . 1 . .
O O3 0.4527(2) 0.3709(3) 0.68035(11) 0.0709(7) Uani d . . . 1 . .
N N3 0.1367(4) 0.3519(7) 0.56644(19) 0.1165(15) Uani d . . . 1 . .
C C3 0.3697(3) 0.4561(4) 0.42709(14) 0.0619(8) Uani d . . . 1 . .
H H3 0.442925 0.441321 0.425181 0.074 Uiso calc U . R 1 . .
C C4 0.3247(2) 0.4105(3) 0.47391(13) 0.0529(7) Uani d . . . 1 . .
O O4 0.3106(2) -0.0354(3) 0.75214(13) 0.0819(8) Uani d . . . 1 . .
C C5 0.2167(3) 0.4355(4) 0.47799(14) 0.0615(8) Uani d . . . 1 . .
O O5 0.47023(19) -0.1638(3) 0.76497(11) 0.0690(6) Uani d . . . 1 . .
C C6 0.1521(3) 0.5048(5) 0.43258(18) 0.0768(10) Uani d . . . 1 . .
H H6 0.079057 0.522174 0.434265 0.092 Uiso calc U . R 1 . .
C C7 0.1718(3) 0.3904(6) 0.52726(18) 0.0793(10) Uani d . . . 1 . .
C C8 0.3372(3) -0.0895(4) 0.51463(14) 0.0623(8) Uani d . . . 1 . .
H H8 0.294304 -0.166265 0.492749 0.075 Uiso calc U . R 1 . .
C C9 0.3936(2) 0.1792(3) 0.53062(12) 0.0503(6) Uani d . . . 1 . .
C C10 0.4634(2) 0.1268(3) 0.57507(12) 0.0513(7) Uani d . . . 1 . .
H H10 0.509295 0.202474 0.595711 0.062 Uiso calc U . R 1 . .
C C11 0.4604(2) -0.0453(3) 0.58680(12) 0.0502(6) Uani d . . . 1 . .
C C12 0.5991(2) -0.0247(3) 0.66125(12) 0.0514(7) Uani d . . . 1 . .
C C13 0.7034(3) -0.0404(4) 0.64828(14) 0.0598(7) Uani d . . . 1 . .
H H13 0.717908 -0.105928 0.61806 0.072 Uiso calc U . R 1 . .
C C14 0.7846(3) 0.0408(5) 0.68010(16) 0.0688(9) Uani d . . . 1 . .
H H14 0.854802 0.03186 0.671328 0.083 Uiso calc U . R 1 . .
C C15 0.7630(3) 0.1366(5) 0.72547(16) 0.0715(9) Uani d . . . 1 . .
H H15 0.818459 0.190605 0.747616 0.086 Uiso calc U . R 1 . .
C C16 0.6581(3) 0.1510(4) 0.73747(14) 0.0648(8) Uani d . . . 1 . .
H H16 0.643814 0.216153 0.767798 0.078 Uiso calc U . R 1 . .
C C17 0.5741(2) 0.0717(3) 0.70585(12) 0.0526(7) Uani d . . . 1 . .
C C18 0.4610(2) 0.0941(4) 0.71703(13) 0.0556(7) Uani d . . . 1 . .
C C19 0.4047(3) -0.0374(4) 0.74542(14) 0.0596(7) Uani d . . . 1 . .
C C20 0.4234(4) -0.2941(5) 0.7968(2) 0.0871(12) Uani d . . . 1 . .
H H20A 0.358474 -0.336004 0.776451 0.131 Uiso calc U . R 1 . .
H H20B 0.407212 -0.245949 0.831215 0.131 Uiso calc U . R 1 . .
H H20C 0.473356 -0.387162 0.803997 0.131 Uiso calc U . R 1 . .
C C21 0.4070(3) 0.2396(4) 0.70372(14) 0.0615(8) Uani d . . . 1 . .
H H21 0.335923 0.248938 0.710994 0.074 Uiso calc U . R 1 . .
C C22 0.3828(4) 0.5071(4) 0.65997(18) 0.0797(10) Uani d . . . 1 . .
H H22A 0.361818 0.490965 0.621159 0.12 Uiso calc U . R 1 . .
H H22B 0.419558 0.614902 0.665811 0.12 Uiso calc U . R 1 . .
H H22C 0.31997 0.507075 0.67924 0.12 Uiso calc U . R 1 . .
C C1_2 -0.0331(9) 0.0982(19) 0.4291(6) 0.123(3) Uani d U P D 0.5 A -1
O O2_2 0.0276(9) 0.0832(17) 0.3943(5) 0.154(4) Uani d U P D 0.5 A -1
C C3_2 0.0391(13) 0.007(3) 0.4730(7) 0.131(3) Uani d U P D 0.5 A -1
H H3A_2 0.054343 -0.106323 0.459476 0.158 Uiso calc U P R 0.5 A -1
H H3AB_2 0.106784 0.069029 0.478716 0.158 Uiso calc U P R 0.5 A -1
C C2_2 -0.1631(14) 0.218(3) 0.3635(6) 0.162(6) Uani d U P D 0.5 A -1
H H2A_2 -0.23627 0.25624 0.362548 0.194 Uiso calc U P R 0.5 A -1
H H2B_2 -0.118659 0.31247 0.354763 0.194 Uiso calc U P R 0.5 A -1
H H2C_2 -0.158992 0.127919 0.33698 0.194 Uiso calc U P R 0.5 A -1
O O1_2 -0.1288(8) 0.1592(15) 0.4143(4) 0.148(3) Uani d U P D 0.5 A -1
C C4_2 -0.0016(12) -0.011(2) 0.5257(6) 0.122(3) Uani d U P D 0.5 A -1
H H4A_2 -0.075623 -0.050412 0.519502 0.146 Uiso calc U P R 0.5 A -1
H H4AB_2 -0.001523 0.100339 0.543342 0.146 Uiso calc U P R 0.5 A -1
C C5_2 0.0604(13) -0.1323(14) 0.5634(4) 0.100(3) Uani d U P D 0.5 A -1
C C6_2 0.0940(14) -0.250(2) 0.6471(5) 0.137(5) Uani d U P D 0.5 A -1
H H6A_2 0.072642 -0.243242 0.683632 0.165 Uiso calc U P R 0.5 A -1
H H6B_2 0.079734 -0.363603 0.632557 0.165 Uiso calc U P R 0.5 A -1
H H6C_2 0.169498 -0.226202 0.648417 0.165 Uiso calc U P R 0.5 A -1
O O3_2 0.0369(10) -0.1322(11) 0.6135(3) 0.131(3) Uani d U P D 0.5 A -1
O O4_2 0.1021(9) -0.2453(11) 0.5408(3) 0.138(3) Uani d U P D 0.5 A -1

loop_
_atom_site_aniso_label
_atom_site_aniso_U_11
_atom_site_aniso_U_22
_atom_site_aniso_U_33
_atom_site_aniso_U_12
_atom_site_aniso_U_13
_atom_site_aniso_U_23
O1 0.0705(13) 0.0453(10) 0.0621(12) -0.0048(9) -0.0079(10) 0.0055(9)
N1 0.0621(15) 0.0447(12) 0.0637(15) -0.0060(11) 0.0004(12) -0.0023(11)
C1 0.092(3) 0.071(2) 0.074(2) 0.000(2) -0.017(2) 0.0191(18)
C2 0.092(3) 0.069(2) 0.066(2) -0.0092(19) 0.0038(18) 0.0141(17)
N2 0.0594(14) 0.0519(12) 0.0603(14) -0.0016(11) -0.0032(11) -0.0025(11)
O2 0.0594(12) 0.0457(9) 0.0609(12) -0.0039(9) -0.0024(9) 0.0048(9)
O3 0.0746(15) 0.0517(11) 0.0905(16) 0.0010(10) 0.0273(13) 0.0101(11)
N3 0.115(3) 0.144(4) 0.097(3) -0.023(3) 0.041(3) -0.006(3)
C3 0.0674(19) 0.0535(15) 0.0656(18) -0.0054(14) 0.0118(15) 0.0012(14)
C4 0.0584(16) 0.0406(12) 0.0584(16) -0.0001(12) 0.0004(13) 0.0012(12)
O4 0.0608(14) 0.0764(15) 0.113(2) 0.0053(12) 0.0282(13) 0.0252(14)
C5 0.0595(18) 0.0544(15) 0.0706(19) 0.0000(14) 0.0078(15) 0.0008(14)
O5 0.0572(12) 0.0663(13) 0.0849(16) 0.0021(10) 0.0143(11) 0.0238(12)
C6 0.063(2) 0.0665(19) 0.098(3) 0.0058(16) -0.0050(19) 0.0046(19)
C7 0.071(2) 0.087(2) 0.082(2) -0.0049(19) 0.0178(19) -0.004(2)
C8 0.0657(19) 0.0480(14) 0.070(2) -0.0060(13) -0.0049(15) -0.0047(14)
C9 0.0527(15) 0.0444(13) 0.0546(15) -0.0013(12) 0.0096(12) -0.0004(12)
C10 0.0527(15) 0.0455(13) 0.0545(15) -0.0043(12) 0.0010(12) 0.0005(12)
C11 0.0497(14) 0.0463(13) 0.0550(15) -0.0012(11) 0.0073(12) -0.0002(12)
C12 0.0503(15) 0.0452(13) 0.0580(16) -0.0026(11) 0.0027(12) 0.0074(12)
C13 0.0568(17) 0.0568(16) 0.0664(18) 0.0028(13) 0.0100(14) 0.0067(14)
C14 0.0506(17) 0.0715(19) 0.085(2) -0.0015(15) 0.0109(16) 0.0131(18)
C15 0.0594(19) 0.076(2) 0.075(2) -0.0157(16) -0.0092(16) 0.0101(18)
C16 0.066(2) 0.0631(17) 0.0635(18) -0.0091(15) 0.0016(15) -0.0003(15)
C17 0.0547(16) 0.0456(13) 0.0574(16) -0.0027(12) 0.0063(12) 0.0051(12)
C18 0.0553(16) 0.0512(15) 0.0616(17) -0.0040(13) 0.0125(13) 0.0028(13)
C19 0.0559(17) 0.0569(16) 0.0668(18) 0.0006(13) 0.0110(14) 0.0045(14)
C20 0.079(2) 0.079(2) 0.105(3) -0.001(2) 0.018(2) 0.038(2)
C21 0.0623(18) 0.0556(16) 0.0692(19) -0.0008(14) 0.0191(15) 0.0015(14)
C22 0.095(3) 0.0564(17) 0.091(3) 0.0111(18) 0.025(2) 0.0086(18)
C1_2 0.107(6) 0.119(7) 0.133(7) 0.003(6) -0.026(5) 0.013(6)
O2_2 0.123(7) 0.179(8) 0.155(7) 0.044(6) -0.009(5) -0.029(6)
C3_2 0.120(8) 0.119(6) 0.150(6) 0.001(6) -0.008(6) -0.011(5)
C2_2 0.157(12) 0.174(13) 0.147(10) 0.092(11) -0.013(10) 0.004(9)
O1_2 0.128(6) 0.176(7) 0.133(6) 0.035(6) -0.011(5) 0.001(6)
C4_2 0.137(8) 0.093(5) 0.124(5) -0.037(6) -0.035(6) 0.023(5)
C5_2 0.133(7) 0.072(4) 0.096(5) 0.008(5) 0.018(5) 0.012(4)
C6_2 0.199(13) 0.129(9) 0.082(6) 0.050(10) 0.004(8) 0.018(6)
O3_2 0.185(8) 0.109(5) 0.098(4) 0.054(5) 0.018(5) -0.002(4)
O4_2 0.183(8) 0.120(5) 0.114(5) 0.070(5) 0.025(5) 0.012(5)

loop_
_atom_type_symbol
_atom_type_description
_atom_type_scat_dispersion_real
_atom_type_scat_dispersion_imag
_atom_type_scat_source
C C 0.0181 0.0091 'International Tables Vol C Tables 4.2.6.8 and 6.1.1.4'
H H 0.0000 0.0000 'International Tables Vol C Tables 4.2.6.8 and 6.1.1.4'
N N 0.0311 0.0180 'International Tables Vol C Tables 4.2.6.8 and 6.1.1.4'
O O 0.0492 0.0322 'International Tables Vol C Tables 4.2.6.8 and 6.1.1.4'

loop_
_geom_angle_atom_site_label_1
_geom_angle_atom_site_label_2
_geom_angle_atom_site_label_3
_geom_angle_site_symmetry_1
_geom_angle_site_symmetry_3
_geom_angle
_geom_angle_publ_flag
C9 O1 C4 . . 119.0(2) ?
C8 N1 C11 . . 115.1(2) ?
C6 C1 C2 . . 120.7(3) ?
C6 C1 H1 . . 119.7 ?
C2 C1 H1 . . 119.7 ?
C3 C2 C1 . . 120.8(4) ?
C3 C2 H2 . . 119.6 ?
C1 C2 H2 . . 119.6 ?
C9 N2 C8 . . 113.9(3) ?
C11 O2 C12 . . 119.3(2) ?
C21 O3 C22 . . 116.4(3) ?
C2 C3 C4 . . 118.9(3) ?
C2 C3 H3 . . 120.5 ?
C4 C3 H3 . . 120.5 ?
C3 C4 C5 . . 121.3(3) ?
C3 C4 O1 . . 118.4(3) ?
C5 C4 O1 . . 120.1(3) ?
C4 C5 C6 . . 118.6(3) ?
C4 C5 C7 . . 120.5(3) ?
C6 C5 C7 . . 120.8(3) ?
C19 O5 C20 . . 116.1(3) ?
C1 C6 C5 . . 119.6(4) ?
C1 C6 H6 . . 120.2 ?
C5 C6 H6 . . 120.2 ?
N3 C7 C5 . . 178.9(5) ?
N1 C8 N2 . . 127.9(3) ?
N1 C8 H8 . . 116.1 ?
N2 C8 H8 . . 116.1 ?
N2 C9 O1 . . 119.0(3) ?
N2 C9 C10 . . 124.5(3) ?
O1 C9 C10 . . 116.4(2) ?
C11 C10 C9 . . 115.1(3) ?
C11 C10 H10 . . 122.4 ?
C9 C10 H10 . . 122.4 ?
N1 C11 O2 . . 112.7(2) ?
N1 C11 C10 . . 123.4(3) ?
O2 C11 C10 . . 123.9(3) ?
C13 C12 C17 . . 122.0(3) ?
C13 C12 O2 . . 117.7(3) ?
C17 C12 O2 . . 120.1(3) ?
C14 C13 C12 . . 119.5(3) ?
C14 C13 H13 . . 120.3 ?
C12 C13 H13 . . 120.3 ?
C13 C14 C15 . . 120.2(3) ?
C13 C14 H14 . . 119.9 ?
C15 C14 H14 . . 119.9 ?
C16 C15 C14 . . 119.2(3) ?
C16 C15 H15 . . 120.4 ?
C14 C15 H15 . . 120.4 ?
C17 C16 C15 . . 121.9(3) ?
C17 C16 H16 . . 119.0 ?
C15 C16 H16 . . 119.0 ?
C16 C17 C12 . . 117.1(3) ?
C16 C17 C18 . . 122.0(3) ?
C12 C17 C18 . . 120.9(3) ?
C21 C18 C19 . . 116.8(3) ?
C21 C18 C17 . . 121.4(3) ?
C19 C18 C17 . . 121.8(3) ?
O4 C19 O5 . . 122.1(3) ?
O4 C19 C18 . . 125.8(3) ?
O5 C19 C18 . . 112.1(3) ?
O5 C20 H20A . . 109.5 ?
O5 C20 H20B . . 109.5 ?
H20A C20 H20B . . 109.5 ?
O5 C20 H20C . . 109.5 ?
H20A C20 H20C . . 109.5 ?
H20B C20 H20C . . 109.5 ?
O3 C21 C18 . . 121.6(3) ?
O3 C21 H21 . . 119.2 ?
C18 C21 H21 . . 119.2 ?
O3 C22 H22A . . 109.5 ?
O3 C22 H22B . . 109.5 ?
H22A C22 H22B . . 109.5 ?
O3 C22 H22C . . 109.5 ?
H22A C22 H22C . . 109.5 ?
H22B C22 H22C . . 109.5 ?
O2_2 C1_2 O1_2 . . 118.4(12) ?
O2_2 C1_2 C3_2 . . 94.5(10) ?
O1_2 C1_2 C3_2 . . 146.4(12) ?
C4_2 C3_2 C1_2 . . 115.9(10) ?
C4_2 C3_2 H3A_2 . . 108.3 ?
C1_2 C3_2 H3A_2 . . 108.3 ?
C4_2 C3_2 H3AB_2 . . 108.3 ?
C1_2 C3_2 H3AB_2 . . 108.3 ?
H3A_2 C3_2 H3AB_2 . . 107.4 ?
O1_2 C2_2 H2A_2 . . 109.5 ?
O1_2 C2_2 H2B_2 . . 109.5 ?
H2A_2 C2_2 H2B_2 . . 109.5 ?
O1_2 C2_2 H2C_2 . . 109.5 ?
H2A_2 C2_2 H2C_2 . . 109.5 ?
H2B_2 C2_2 H2C_2 . . 109.5 ?
C1_2 O1_2 C2_2 . . 124.6(12) ?
C3_2 C4_2 C5_2 . . 113.9(10) ?
C3_2 C4_2 H4A_2 . . 108.8 ?
C5_2 C4_2 H4A_2 . . 108.8 ?
C3_2 C4_2 H4AB_2 . . 108.8 ?
C5_2 C4_2 H4AB_2 . . 108.8 ?
H4A_2 C4_2 H4AB_2 . . 107.7 ?
O4_2 C5_2 O3_2 . . 126.7(9) ?
O4_2 C5_2 C4_2 . . 114.4(11) ?
O3_2 C5_2 C4_2 . . 115.5(10) ?
O3_2 C6_2 H6A_2 . . 109.5 ?
O3_2 C6_2 H6B_2 . . 109.5 ?
H6A_2 C6_2 H6B_2 . . 109.5 ?
O3_2 C6_2 H6C_2 . . 109.5 ?
H6A_2 C6_2 H6C_2 . . 109.5 ?
H6B_2 C6_2 H6C_2 . . 109.5 ?
C5_2 O3_2 C6_2 . . 113.9(10) ?

loop_
_geom_bond_atom_site_label_1
_geom_bond_atom_site_label_2
_geom_bond_site_symmetry_2
_geom_bond_distance
_geom_bond_publ_flag
O1 C9 . 1.363(3) ?
O1 C4 . 1.390(4) ?
N1 C8 . 1.316(4) ?
N1 C11 . 1.326(4) ?
C1 C6 . 1.363(6) ?
C1 C2 . 1.370(6) ?
C1 H1 . 0.93 ?
C2 C3 . 1.370(5) ?
C2 H2 . 0.93 ?
N2 C9 . 1.316(4) ?
N2 C8 . 1.342(4) ?
O2 C11 . 1.349(3) ?
O2 C12 . 1.396(3) ?
O3 C21 . 1.330(4) ?
O3 C22 . 1.427(4) ?
N3 C7 . 1.135(6) ?
C3 C4 . 1.374(5) ?
C3 H3 . 0.93 ?
C4 C5 . 1.381(5) ?
O4 C19 . 1.207(4) ?
C5 C6 . 1.401(5) ?
C5 C7 . 1.425(5) ?
O5 C19 . 1.334(4) ?
O5 C20 . 1.441(4) ?
C6 H6 . 0.93 ?
C8 H8 . 0.93 ?
C9 C10 . 1.374(4) ?
C10 C11 . 1.371(4) ?
C10 H10 . 0.93 ?
C12 C13 . 1.382(4) ?
C12 C17 . 1.385(4) ?
C13 C14 . 1.362(5) ?
C13 H13 . 0.93 ?
C14 C15 . 1.385(6) ?
C14 H14 . 0.93 ?
C15 C16 . 1.381(5) ?
C15 H15 . 0.93 ?
C16 C17 . 1.377(4) ?
C16 H16 . 0.93 ?
C17 C18 . 1.482(4) ?
C18 C21 . 1.339(5) ?
C18 C19 . 1.461(4) ?
C20 H20A . 0.96 ?
C20 H20B . 0.96 ?
C20 H20C . 0.96 ?
C21 H21 . 0.93 ?
C22 H22A . 0.96 ?
C22 H22B . 0.96 ?
C22 H22C . 0.96 ?
C1_2 O2_2 . 1.206(9) ?
C1_2 O1_2 . 1.301(9) ?
C1_2 C3_2 . 1.499(9) ?
C3_2 C4_2 . 1.440(9) ?
C3_2 H3A_2 . 0.97 ?
C3_2 H3AB_2 . 0.97 ?
C2_2 O1_2 . 1.342(9) ?
C2_2 H2A_2 . 0.96 ?
C2_2 H2B_2 . 0.96 ?
C2_2 H2C_2 . 0.96 ?
C4_2 C5_2 . 1.474(9) ?
C4_2 H4A_2 . 0.97 ?
C4_2 H4AB_2 . 0.97 ?
C5_2 O4_2 . 1.189(8) ?
C5_2 O3_2 . 1.286(8) ?
C6_2 O3_2 . 1.375(9) ?
C6_2 H6A_2 . 0.96 ?
C6_2 H6B_2 . 0.96 ?
C6_2 H6C_2 . 0.96 ?

loop_
_geom_hbond_atom_site_label_D
_geom_hbond_atom_site_label_H
_geom_hbond_atom_site_label_A
_geom_hbond_site_symmetry_A
_geom_hbond_distance_DH
_geom_hbond_distance_HA
_geom_hbond_distance_DA
_geom_hbond_angle_DHA
_geom_hbond_publ_flag
C10 H10 O3 . 0.93 2.61 3.206(4) 122.6 ?
C20 H20A O4 2_546 0.96 2.65 3.569(5) 159.7 ?
C22 H22B O2 1_565 0.96 2.61 3.487(4) 151.8 ?
C22 H22C O4 2_556 0.96 2.49 3.423(5) 164.7 ?
C4_2 H4AB_2 N3 . 0.97 2.63 3.405(18) 136.9 ?

loop_
_geom_torsion_atom_site_label_1
_geom_torsion_atom_site_label_2
_geom_torsion_atom_site_label_3
_geom_torsion_atom_site_label_4
_geom_torsion_site_symmetry_1
_geom_torsion_site_symmetry_2
_geom_torsion_site_symmetry_3
_geom_torsion_site_symmetry_4
_geom_torsion
_geom_torsion_publ_flag
C6 C1 C2 C3 . . . . 0.8(6) ?
C1 C2 C3 C4 . . . . 0.4(5) ?
C2 C3 C4 C5 . . . . -1.7(5) ?
C2 C3 C4 O1 . . . . -176.7(3) ?
C9 O1 C4 C3 . . . . -104.7(3) ?
C9 O1 C4 C5 . . . . 80.2(4) ?
C3 C4 C5 C6 . . . . 1.7(5) ?
O1 C4 C5 C6 . . . . 176.6(3) ?
C3 C4 C5 C7 . . . . -178.8(3) ?
O1 C4 C5 C7 . . . . -3.9(5) ?
C2 C1 C6 C5 . . . . -0.8(6) ?
C4 C5 C6 C1 . . . . -0.4(5) ?
C7 C5 C6 C1 . . . . -179.9(4) ?
C11 N1 C8 N2 . . . . -1.9(5) ?
C9 N2 C8 N1 . . . . 1.2(5) ?
C8 N2 C9 O1 . . . . -179.2(3) ?
C8 N2 C9 C10 . . . . 1.2(5) ?
C4 O1 C9 N2 . . . . -1.0(4) ?
C4 O1 C9 C10 . . . . 178.6(3) ?
N2 C9 C10 C11 . . . . -2.6(5) ?
O1 C9 C10 C11 . . . . 177.8(3) ?
C8 N1 C11 O2 . . . . 179.1(3) ?
C8 N1 C11 C10 . . . . 0.2(5) ?
C12 O2 C11 N1 . . . . 172.0(3) ?
C12 O2 C11 C10 . . . . -9.2(4) ?
C9 C10 C11 N1 . . . . 1.8(5) ?
C9 C10 C11 O2 . . . . -177.0(3) ?
C11 O2 C12 C13 . . . . -95.8(3) ?
C11 O2 C12 C17 . . . . 88.7(3) ?
C17 C12 C13 C14 . . . . 0.1(5) ?
O2 C12 C13 C14 . . . . -175.4(3) ?
C12 C13 C14 C15 . . . . 0.8(5) ?
C13 C14 C15 C16 . . . . -1.1(5) ?
C14 C15 C16 C17 . . . . 0.5(5) ?
C15 C16 C17 C12 . . . . 0.3(5) ?
C15 C16 C17 C18 . . . . -176.9(3) ?
C13 C12 C17 C16 . . . . -0.6(4) ?
O2 C12 C17 C16 . . . . 174.7(3) ?
C13 C12 C17 C18 . . . . 176.7(3) ?
O2 C12 C17 C18 . . . . -8.0(4) ?
C16 C17 C18 C21 . . . . 75.0(4) ?
C12 C17 C18 C21 . . . . -102.1(4) ?
C16 C17 C18 C19 . . . . -102.0(4) ?
C12 C17 C18 C19 . . . . 80.9(4) ?
C20 O5 C19 O4 . . . . -2.7(5) ?
C20 O5 C19 C18 . . . . 176.1(3) ?
C21 C18 C19 O4 . . . . 9.2(5) ?
C17 C18 C19 O4 . . . . -173.7(3) ?
C21 C18 C19 O5 . . . . -169.5(3) ?
C17 C18 C19 O5 . . . . 7.6(4) ?
C22 O3 C21 C18 . . . . 170.2(3) ?
C19 C18 C21 O3 . . . . 176.5(3) ?
C17 C18 C21 O3 . . . . -0.6(5) ?
O2_2 C1_2 C3_2 C4_2 . . . . -178.9(13) ?
O1_2 C1_2 C3_2 C4_2 . . . . -11.(3) ?
O2_2 C1_2 O1_2 C2_2 . . . . -5.(2) ?
C3_2 C1_2 O1_2 C2_2 . . . . -171.(3) ?
C1_2 C3_2 C4_2 C5_2 . . . . 167.5(19) ?
C3_2 C4_2 C5_2 O4_2 . . . . -29.8(18) ?
C3_2 C4_2 C5_2 O3_2 . . . . 169.6(12) ?
O4_2 C5_2 O3_2 C6_2 . . . . 20.(3) ?
C4_2 C5_2 O3_2 C6_2 . . . . 178.1(14) ?
